data_7042700
loop_
_publ_author_name
'Sietzen, Malte'
'Batke, Sonja'
'Antoni, Patrick W.'
'Wadepohl, Hubert'
'Ballmann, Joachim'

_publ_section_title
;
 Benzylene-linked [PNP] scaffolds and their cyclometalated zirconium and
 hafnium complexes
;
_journal_name_full 'Dalton Trans.'
_journal_paper_doi 10.1039/C7DT00413C
_journal_year 2017
_chemical_formula_moiety 'C45 H38 Cl Hf N P2, C4 H10 O'
_chemical_formula_sum 'C49 H48 Cl Hf N O P2'
_chemical_formula_weight 942.76
_chemical_properties_physical 'air-sensitive, moisture-sensitive'
_space_group_crystal_system monoclinic
_space_group_IT_number 14
_space_group_name_Hall '-P 2ybc'
_space_group_name_H-M_alt 'P 1 21/c 1'
_symmetry_cell_setting monoclinic
_symmetry_Int_Tables_number 14
_symmetry_space_group_name_Hall '-P 2ybc'
_symmetry_space_group_name_H-M 'P 1 21/c 1'
_atom_sites_solution_hydrogens mixed
_atom_sites_solution_primary iterative
_atom_sites_solution_secondary difmap
_audit_block_code ba_sb60
_audit_creation_date 2016-04-27
_audit_creation_method
;
Olex2 1.2
(compiled 2016.02.16 svn.r3265 for OlexSys, GUI svn.r5155)
;
_audit_update_record
;
2017-03-17 deposited with the CCDC.
2017-04-05 downloaded from the CCDC.
;
_cell_angle_alpha 90
_cell_angle_beta 91.9077(6)
_cell_angle_gamma 90
_cell_formula_units_Z 4
_cell_length_a 12.05585(7)
_cell_length_b 12.17458(6)
_cell_length_c 28.6103(2)
_cell_measurement_reflns_used 96329
_cell_measurement_temperature 120(1)
_cell_measurement_theta_max 70.6590
_cell_measurement_theta_min 3.9440
_cell_volume 4196.95(4)
_computing_cell_refinement 'CrysAlisPro 1.171.38.41p (Rigaku OD, 2015)'
_computing_data_collection 'CrysAlisPro 1.171.38.41p (Rigaku OD, 2015)'
_computing_data_reduction 'CrysAlisPro 1.171.38.41p (Rigaku OD, 2015)'
_computing_molecular_graphics 'Olex2 (Dolomanov et al., 2009)'
_computing_publication_material 'encif (Wadepohl, 2009-15); encifer 1.5 (CCDC, 2014)'
_computing_structure_refinement 'ShelXL (Sheldrick, 2015)'
_computing_structure_solution 'SUPERFLIP (Palatinus, 2007-2009)'
_diffrn_ambient_environment perfluoro
_diffrn_ambient_temperature 120(1)
_diffrn_detector 'CCD plate'
_diffrn_detector_area_resol_mean 7.9621
_diffrn_detector_type Eos
_diffrn_measured_fraction_theta_full 1.000
_diffrn_measured_fraction_theta_max 0.994
_diffrn_measurement_details
;
List of Runs (angles in degrees, time in seconds):

  # Type    Start    End  Width  t~exp~   \w     \q     \k     \f   Frames
#--------------------------------------------------------------------------
  1  \w    -32.00  73.00   1.00    2.00    --    0.00  27.00  69.00  105
  2  \w    -21.00  69.00   1.00    2.00    --    0.00  57.00  60.00   90
  3  \w    -26.00  72.00   1.00    2.00    --    0.00  38.00 -30.00   98
  4  \w    -70.00  30.00   1.00    2.00    --    0.00 -77.00   0.00  100
  5  \w    -30.00  70.00   1.00    2.00    --    0.00  77.00 120.00  100
  6  \w    -49.00  -4.00   1.00    2.00    --   10.00 128.00 126.38   45
  7  \w    -30.00  17.00   1.00    2.00    --   14.00 103.00   1.08   47
  8  \w    -32.00  -3.00   1.00    2.00    --   26.00 126.00  83.83   29
  9  \w    -29.00  -3.00   1.00    6.00    --   30.00 127.00  98.59   26
 10  \w     -9.00  18.00   1.00    6.00    --   34.00 102.00-161.50   27
 11  \w     -2.00  25.00   1.00    6.00    --   38.00  95.00 -84.03   27
 12  \w      6.00  33.00   1.00    6.00    --   42.00  88.00  71.85   27
 13  \w      5.00  32.00   1.00    6.00    --   42.00  90.00 175.47   27
 14  \w      5.00  32.00   1.00    6.00    --   42.00  90.00 -58.35   27
 15  \w     13.00  40.00   1.00    6.00    --   46.00  83.00 -66.99   27
 16  \w     13.00  40.00   1.00    6.00    --   46.00  83.00-123.99   27
 17  \w     12.00  38.00   1.00    6.00    --   46.00  84.00 146.72   26
 18  \w     18.00  46.00   1.00    6.00    --   50.00  81.00  82.80   28
 19  \w     18.00  46.00   1.00    6.00    --   50.00  80.00-128.82   28
 20  \w     18.00  46.00   1.00    6.00    --   50.00  81.00  54.18   28
 21  \w     17.00  45.00   1.00    6.00    --   50.00  82.00  17.52   28
 22  \w     17.00  45.00   1.00    6.00    --   50.00  82.00 102.38   28
 23  \w     18.00  46.00   1.00    6.00    --   50.00  80.00-162.43   28
 24  \w     18.00  46.00   1.00    6.00    --   50.00  80.00 -33.94   28
 25  \w     18.00  46.00   1.00    6.00    --   50.00  80.00-100.70   28
 26  \w     18.00  46.00   1.00    6.00    --   50.00  80.00 175.15   28
 27  \w     18.00  46.00   1.00    6.00    --   50.00  81.00 -82.24   28
 28  \w      1.00  96.00   1.00    6.00    --   54.00 -99.00-180.00   95
 29  \w     25.00 124.00   1.00    6.00    --   54.00  75.00 140.63   99
 30  \w     23.00  49.00   1.00    6.00    --   54.00  78.00  -9.04   26
 31  \w     24.00 124.00   1.00    6.00    --   54.00  77.00 -30.00  100
 32  \w     23.00  49.00   1.00    6.00    --   54.00  78.00 -78.64   26
 33  \w     24.00 124.00   1.00    6.00    --   54.00  77.00 150.00  100
 34  \w     26.00 124.00   1.00    6.00    --   54.00  74.00  25.69   98
 35  \w     26.00 124.00   1.00    6.00    --   54.00  74.00 116.42   98
 36  \w     23.00  49.00   1.00    6.00    --   54.00  78.00  39.76   26
 37  \w    -15.00  75.00   1.00    6.00    --   54.00 -57.00  90.00   90
 38  \w     24.00 124.00   1.00    6.00    --   54.00  77.00-120.00  100
 39  \w     24.00 124.00   1.00    6.00    --   54.00  77.00 -90.00  100
 40  \w     23.00  49.00   1.00    6.00    --   54.00  78.00 166.63   26
 41  \w     24.00 124.00   1.00    6.00    --   54.00  77.00  90.00  100
 42  \w     26.00 123.00   1.00    6.00    --   54.00  73.00-154.91   97
 43  \w     23.00 111.00   1.00    6.00    --   54.00-125.00 -30.00   88
 44  \w      1.00  96.00   1.00    6.00    --   54.00 -99.00   0.00   95
 45  \w     24.00 124.00   1.00    6.00    --   54.00  77.00-150.00  100
 46  \w     30.00 127.00   1.00    6.00    --   58.00  73.00 -73.66   97
 47  \w     28.00 128.00   1.00    6.00    --   58.00  77.00-124.07  100
 48  \w     29.00 128.00   1.00    6.00    --   58.00  75.00 -96.53   99
 49  \w     28.00 128.00   1.00    6.00    --   58.00  77.00  -4.26  100
 50  \w     30.00 128.00   1.00    6.00    --   58.00  74.00 179.14   98
 51  \w     28.00 128.00   1.00    6.00    --   58.00  77.00-169.60  100
 52  \w     29.00 128.00   1.00    6.00    --   58.00  76.00  89.06   99
 53  \w     29.00 128.00   1.00    6.00    --   58.00  76.00  59.52   99
 54  \w     33.00 132.00   1.00    6.00    --   62.00  75.00 -33.08   99
 55  \w     32.00 132.00   1.00    6.00    --   62.00  77.00-103.05  100
 56  \w     34.00 132.00   1.00    6.00    --   62.00  74.00 103.06   98
 57  \w     32.00 132.00   1.00    6.00    --   62.00  77.00-123.00  100
 58  \w     40.00 135.00   1.00    6.00    --   66.00  70.00 127.66   95
 59  \w     42.00 134.00   1.00    6.00    --   66.00  67.00-134.11   92
 60  \w     37.00 136.00   1.00    6.00    --   66.00  75.00  96.53   99
 61  \w     40.00 135.00   1.00    6.00    --   66.00  70.00 155.83   95
 62  \w     44.00 134.00   1.00    6.00    --   66.00  62.00 -86.14   90
 63  \w     44.00 134.00   1.00    6.00    --   66.00  61.00 -92.45   90
 64  \w     44.00 134.00   1.00    6.00    --   66.00  61.00 -60.68   90
 65  \w     36.00 136.00   1.00    6.00    --   66.00  77.00 -15.57  100
 66  \w     41.00 140.00   1.00    6.00    --   70.00  75.00 -40.69   99
 67  \w     46.00 138.00   1.00    6.00    --   70.00  68.00 163.46   92
 68  \w     42.00 139.00   1.00    6.00    --   70.00  73.00  70.69   97
 69  \w     41.00 140.00   1.00    6.00    --   70.00  75.00 109.42   99
 70  \w     47.00 138.00   1.00    6.00    --   70.00  66.00  16.66   91
 71  \w     44.00 139.00   1.00    6.00    --   70.00  70.00-178.06   95
 72  \w     53.00 142.00   1.00    6.00    --   74.00  60.00 -17.92   89
 73  \w     45.00 144.00   1.00    6.00    --   74.00  76.00 107.10   99
 74  \w     45.00 144.00   1.00    6.00    --   74.00  75.00  78.69   99
 75  \w     49.00 142.00   1.00    6.00    --   74.00  69.00  -7.87   93
 76  \w     46.00 144.00   1.00    6.00    --   74.00  74.00 -72.73   98
 77  \w     44.00 144.00   1.00    6.00    --   74.00  77.00-168.39  100
 78  \w     45.00 144.00   1.00    6.00    --   74.00  75.00  32.74   99
 79  \w     54.00 149.00   1.00    6.00    --   78.00  44.00 -61.86   95
 80  \w     50.00 147.00   1.00    6.00    --   78.00  73.00  63.85   97
 81  \w     50.00 147.00   1.00    6.00    --   78.00  73.00-137.38   97
 82  \w     55.00 146.00   1.00    6.00    --   78.00  65.00 135.98   91
 83  \w     57.00 147.00   1.00    6.00    --   78.00  54.00 -46.81   90
 84  \w     53.00 152.00   1.00   10.00    --   82.00  75.00 151.14   99
 85  \w     52.00 152.00   1.00   10.00    --   82.00  77.00 -91.27  100
 86  \w     58.00 150.00   1.00   10.00    --   82.00  67.00-139.43   92
 87  \w     57.00 154.00   1.00   10.00    --   82.00  39.00  54.99   97
 88  \w     61.00 151.00   1.00   10.00    --   82.00  56.00-153.84   90
 89  \w     62.00 154.00   1.00   10.00    --   86.00  68.00-103.32   92
 90  \w     61.00 122.00   1.00   10.00    --   86.00  69.00-148.39   61
 91  \w     63.00  89.00   1.00   10.00    --   86.00  65.00  28.12   26
 92  \w     66.00 104.00   1.00   10.00    --   90.00  67.00-101.17   38
 93  \w     67.00  94.00   1.00   10.00    --   90.00  46.00  79.98   27
 94  \w     70.00 142.00   1.00   10.00    --   90.00  59.00 -30.04   72
 95  \w     70.00  96.00   1.00   10.00    --   94.00  69.00  83.45   26
 96  \w     68.00 168.00   1.00   10.00    --   98.00  77.00 -26.01  100
 97  \w     69.00  95.00   1.00   10.00    --   98.00  75.00  44.32   26
 98  \w    100.00 125.00   1.00   10.00    --   98.00  75.00  82.87   25
 99  \w     69.00  98.00   1.00   10.00    --   98.00  75.00  82.87   29
100  \w     75.00 101.00   1.00   10.00    --   98.00  48.00 -32.26   26
101  \w     82.00 117.00   1.00   10.00    --  102.00  57.00 122.76   35
102  \w     79.00 105.00   1.00   10.00    --  102.00  66.00  63.94   26
103  \w     77.00 176.00   1.00   10.00    --  106.00  75.00 -67.95   99
104  \w     85.00 112.00   1.00   10.00    --  108.00  64.00-180.00   27
105  \w     85.00 112.00   1.00   10.00    --  108.00  64.00   0.00   27
106  \w     38.00 137.00   1.00   10.00    --  108.00 -77.00 -90.00   99
107  \w     85.00 152.00   1.00   10.00    --  108.00  64.00 150.00   67
108  \w     78.00 175.00   1.00   10.00    --  108.00  77.00 -60.00   97
109  \w     78.00 104.00   1.00   10.00    --  108.00  77.00 -90.00   26
110  \w     78.00 177.00   1.00   10.00    --  108.00  77.00  90.00   99
111  \w     85.00 175.00   1.00   10.00    --  108.00  64.00  30.00   90
112  \w     90.00 116.00   1.00   10.00    --  108.00-111.00-180.00   26
113  \w     37.00  62.00   1.00   10.00    --  108.00-111.00-180.00   25
114  \w     78.00 130.00   1.00   10.00    --  108.00  77.00-180.00   52
115  \w    113.00 178.00   1.00   10.00    --  108.00  77.00-120.00   65
116  \w     79.00 107.00   1.00   10.00    --  108.00  77.00-120.00   28
117  \w     78.00 177.00   1.00   10.00    --  108.00  77.00-150.00   99
118  \w    112.00 176.00   1.00   10.00    --  108.00  77.00 120.00   64
119  \w     85.00 111.00   1.00   10.00    --  108.00  64.00 -90.00   26
120  \w     79.00 108.00   1.00   10.00    --  108.00  77.00 120.00   29
121  \w    117.00 168.00   1.00   10.00    --  108.00  77.00   0.00   51
122  \w     78.00 108.00   1.00   10.00    --  108.00  77.00   0.00   30
123  \w     78.00 177.00   1.00   10.00    --  108.00  77.00 -30.00   99
124  \w     37.00 109.00   1.00   10.00    --  108.00-111.00  90.00   72
125  \w     78.00 104.00   1.00   10.00    --  108.00 -64.00-120.00   26
126  \w     46.00  72.00   1.00   10.00    --  108.00 -64.00-120.00   26
127  \w     78.00 178.00   1.00   10.00    --  108.00  77.00 150.00  100
128  \w     49.00 138.00   1.00   10.00    --  108.00 -77.00  90.00   89
129  \w     37.00 115.00   1.00   10.00    --  108.00-111.00 -90.00   78
130  \w     77.00 104.00   1.00   10.00    --  108.00-111.00  30.00   27
131  \w    147.00 173.00   1.00   10.00    --  108.00  72.00  78.23   26
132  \w     82.00 117.00   1.00   10.00    --  108.00  72.00  78.23   35
133  \w     86.00 113.00   1.00   10.00    --  108.00  62.00-121.89   27
134  \w     84.00 110.00   1.00   10.00    --  108.00  68.00 -85.62   26
135  \w     80.00 150.00   1.00   10.00    --  108.00  76.00-167.91   70
136  \w     85.00 112.00   1.00   10.00    --  108.00  77.00  60.00   27
137  \w     82.00 178.00   1.00   10.00    --  108.00  38.00  60.00   96
138  \w     85.00 149.00   1.00   10.00    --  108.00  38.00 -60.00   64
139  \w     85.00 113.00   1.00   10.00    --  108.00  38.00-150.00   28
140  \w     82.00 109.00   1.00   10.00    --  108.00  38.00-180.00   27
141  \w     86.00 111.00   1.00   10.00    --  108.00  64.00-120.00   25
142  \w     86.00 147.00   1.00   10.00    --  108.00  64.00-150.00   61
143  \w     81.00 108.00   1.00   10.00    --  108.00  77.00  30.00   27
144  \w     85.00 111.00   1.00   10.00    --  108.00  64.00 120.00   26
145  \w    131.00 157.00   1.00   10.00    --  108.00  64.00 -90.00   26
;
_diffrn_measurement_device 'four-circle diffractometer'
_diffrn_measurement_device_type 'Agilent SuperNova, Dual, Cu at zero, Eos'
_diffrn_measurement_method '\w scans'
_diffrn_measurement_specimen_support 'polyimid foil'
_diffrn_orient_matrix_type 'CrysAlisPro convention (1999,Acta A55,543-557)'
_diffrn_orient_matrix_UB_11 -0.1210275000
_diffrn_orient_matrix_UB_12 -0.0084973000
_diffrn_orient_matrix_UB_13 -0.0186400000
_diffrn_orient_matrix_UB_21 0.0059216000
_diffrn_orient_matrix_UB_22 -0.1261104000
_diffrn_orient_matrix_UB_23 0.0039660000
_diffrn_orient_matrix_UB_31 -0.0407370000
_diffrn_orient_matrix_UB_32 0.0068012000
_diffrn_orient_matrix_UB_33 0.0503833000
_diffrn_radiation_monochromator mirror
_diffrn_radiation_probe x-ray
_diffrn_radiation_type 'Cu K\a'
_diffrn_radiation_wavelength 1.54184
_diffrn_reflns_av_R_equivalents 0.0411
_diffrn_reflns_av_unetI/netI 0.0140
_diffrn_reflns_Laue_measured_fraction_full 1.000
_diffrn_reflns_Laue_measured_fraction_max 0.994
_diffrn_reflns_limit_h_max 14
_diffrn_reflns_limit_h_min -14
_diffrn_reflns_limit_k_max 14
_diffrn_reflns_limit_k_min -14
_diffrn_reflns_limit_l_max 35
_diffrn_reflns_limit_l_min -32
_diffrn_reflns_number 179970
_diffrn_reflns_point_group_measured_fraction_full 1.000
_diffrn_reflns_point_group_measured_fraction_max 0.994
_diffrn_reflns_theta_full 67.684
_diffrn_reflns_theta_max 70.867
_diffrn_reflns_theta_min 3.668
_diffrn_source 'microfocus X-Ray tube'
_diffrn_source_type 'Agilent SuperNova (Cu) X-ray Source'
_exptl_absorpt_coefficient_mu 6.187
_exptl_absorpt_correction_T_max 0.738
_exptl_absorpt_correction_T_min 0.628
_exptl_absorpt_correction_type gaussian
_exptl_absorpt_process_details
;
CrysAlisPro 1.171.38.41p (Rigaku Oxford Diffraction, 2015)
Numerical absorption correction based on gaussian integration over
            a multifaceted crystal model
Empirical absorption correction using spherical harmonics,
 implemented in SCALE3 ABSPACK scaling algorithm.
;
_exptl_crystal_colour yellow
_exptl_crystal_colour_primary yellow
_exptl_crystal_density_diffrn 1.492
_exptl_crystal_description irregular
_exptl_crystal_F_000 1904
_exptl_crystal_size_max 0.104
_exptl_crystal_size_mid 0.074
_exptl_crystal_size_min 0.064
_refine_diff_density_max 1.411
_refine_diff_density_min -0.706
_refine_diff_density_rms 0.082
_refine_ls_extinction_method none
_refine_ls_goodness_of_fit_ref 1.118
_refine_ls_hydrogen_treatment mixed
_refine_ls_matrix_type full
_refine_ls_number_parameters 501
_refine_ls_number_reflns 8028
_refine_ls_number_restraints 24
_refine_ls_restrained_S_all 1.140
_refine_ls_R_factor_all 0.0303
_refine_ls_R_factor_gt 0.0288
_refine_ls_shift/su_max 0.001
_refine_ls_shift/su_mean 0.000
_refine_ls_structure_factor_coef Fsqd
_refine_ls_weighting_details 'w=1/[\s^2^(Fo^2^)+(0.0282P)^2^+9.2216P] where P=(Fo^2^+2Fc^2^)/3'
_refine_ls_weighting_scheme calc
_refine_ls_wR_factor_gt 0.0693
_refine_ls_wR_factor_ref 0.0700
_reflns_Friedel_coverage 0.000
_reflns_number_gt 7722
_reflns_number_total 8028
_reflns_threshold_expression 'I > 2\s(I)'
_cod_data_source_file c7dt00413c2.cif
_cod_data_source_block ba_sb60
_cod_original_cell_volume 4196.94(4)
_cod_original_sg_symbol_H-M 'P 21/c'
_cod_database_code 7042700
_audit_block_refno 2711
_audit_block_usercomment 'sb_dh17, irregular, yellow'
_chemical_oxdiff_formula 'C49 H48 Cl1 Hf1 N1 O1 P2'
_chemical_oxdiff_usercomment 'sb_dh17, irregular, yellow'
_shelx_space_group_comment
;
The symmetry employed for this shelxl refinement is uniquely defined
by the following loop, which should always be used as a source of
symmetry information in preference to the above space-group names.
They are only intended as comments.
;
_shelx_estimated_absorpt_t_max 0.577
_shelx_estimated_absorpt_t_min 0.577
_reflns_odcompleteness_completeness 99.97
_reflns_odcompleteness_iscentric 1
_reflns_odcompleteness_theta 66.97
_shelxl_version_number 2014/7
_olex2_refinement_description
;
1. Fixed Uiso
 At 1.2 times of:
  All C(H) groups, All C(H,H) groups
 At 1.5 times of:
  All C(H,H,H) groups
2. Restrained distances
 O51-C51 \\sim O51-C53
 with sigma of 0.005
 C51-C52 \\sim C53-C54
 with sigma of 0.005
 O51-C52 \\sim O51-C54
 with sigma of 0.02
3. Rigid body (RIGU) restrains
 O51, C51, C52, C53, C54
 with sigma for 1-2 distances of 0.004 and sigma for 1-3 distances of 0.004
4.a Secondary CH2 refined with riding coordinates:
 C20(H20A,H20B), C45(H45A,H45B), C51(H51A,H51B), C53(H53A,H53B)
4.b Aromatic/amide H refined with riding coordinates:
 C4(H4), C5(H5), C6(H6), C7(H7), C9(H9), C10(H10), C11(H11), C12(H12),
 C13(H13), C15(H15), C16(H16), C17(H17), C18(H18), C19(H19), C23(H23), C24(H24),
  C25(H25), C26(H26), C28(H28), C29(H29), C30(H30), C31(H31), C32(H32),
 C34(H34), C35(H35), C36(H36), C37(H37), C38(H38), C40(H40), C41(H41), C42(H42),
  C43(H43), C44(H44)
4.c Idealised Me refined as rotating group:
 C52(H52A,H52B,H52C), C54(H54A,H54B,H54C)
;
_olex2_submission_special_instructions 'No special instructions were received'
_oxdiff_exptl_absorpt_empirical_details
;
Empirical correction (ABSPACK) includes:
- Absorption correction using spherical harmonics
- Frame scaling
- Detector area scaling
;
_oxdiff_exptl_absorpt_empirical_full_max 1.205
_oxdiff_exptl_absorpt_empirical_full_min 0.864
_cell_oxdiff_length_a 12.05757(13)
_cell_oxdiff_length_b 12.17073(10)
_cell_oxdiff_length_c 28.6149(3)
_cell_oxdiff_angle_alpha 90.0070(8)
_cell_oxdiff_angle_beta 91.8888(9)
_cell_oxdiff_angle_gamma 90.0160(8)
_cell_oxdiff_volume 4196.94(8)
_cell_oxdiff_measurement_reflns_used 96329

loop_
_symmetry_equiv_pos_as_xyz
'x, y, z'
'-x, y+1/2, -z+1/2'
'-x, -y, -z'
'x, -y-1/2, z-1/2'

loop_
_atom_site_label
_atom_site_type_symbol
_atom_site_fract_x
_atom_site_fract_y
_atom_site_fract_z
_atom_site_U_iso_or_equiv
_atom_site_adp_type
_atom_site_occupancy
_atom_site_site_symmetry_order
_atom_site_calc_flag
_atom_site_refinement_flags_posn
_atom_site_refinement_flags_adp
Hf Hf 0.33154(2) 0.40735(2) 0.19792(2) 0.01870(5) Uani 1 1 d . .
Cl Cl 0.28795(6) 0.23332(5) 0.23691(2) 0.02503(15) Uani 1 1 d . .
P1 P 0.32589(6) 0.29988(6) 0.11845(3) 0.02035(15) Uani 1 1 d . .
P2 P 0.10414(6) 0.43381(6) 0.19125(3) 0.02003(15) Uani 1 1 d . .
N N 0.3188(2) 0.53221(19) 0.14759(8) 0.0207(5) Uani 1 1 d . .
C1 C 0.4560(3) 0.3402(2) 0.14570(11) 0.0229(6) Uani 1 1 d . .
H1 H 0.506(3) 0.287(3) 0.1476(12) 0.027 Uiso 1 1 d R .
C2 C 0.5034(3) 0.4511(3) 0.14363(10) 0.0228(6) Uani 1 1 d . .
C3 C 0.4358(2) 0.5462(2) 0.14422(10) 0.0227(6) Uani 1 1 d . .
C4 C 0.4849(3) 0.6517(3) 0.14631(11) 0.0268(7) Uani 1 1 d . .
H4 H 0.4390 0.7151 0.1458 0.032 Uiso 1 1 calc R .
C5 C 0.5985(3) 0.6633(3) 0.14910(11) 0.0323(7) Uani 1 1 d . .
H5 H 0.6309 0.7344 0.1500 0.039 Uiso 1 1 calc R .
C6 C 0.6658(3) 0.5698(3) 0.15060(12) 0.0321(7) Uani 1 1 d . .
H6 H 0.7441 0.5776 0.1535 0.039 Uiso 1 1 calc R .
C7 C 0.6198(3) 0.4669(3) 0.14799(11) 0.0282(7) Uani 1 1 d . .
H7 H 0.6672 0.4046 0.1491 0.034 Uiso 1 1 calc R .
C8 C 0.3049(3) 0.3525(2) 0.05921(10) 0.0220(6) Uani 1 1 d . .
C9 C 0.1971(3) 0.3727(2) 0.04257(11) 0.0246(6) Uani 1 1 d . .
H9 H 0.1365 0.3604 0.0623 0.030 Uiso 1 1 calc R .
C10 C 0.1776(3) 0.4107(3) -0.00253(11) 0.0289(7) Uani 1 1 d . .
H10 H 0.1038 0.4248 -0.0136 0.035 Uiso 1 1 calc R .
C11 C 0.2651(3) 0.4280(3) -0.03131(12) 0.0328(8) Uani 1 1 d . .
H11 H 0.2514 0.4532 -0.0624 0.039 Uiso 1 1 calc R .
C12 C 0.3734(3) 0.4090(3) -0.01516(12) 0.0351(8) Uani 1 1 d . .
H12 H 0.4336 0.4216 -0.0351 0.042 Uiso 1 1 calc R .
C13 C 0.3933(3) 0.3713(3) 0.03020(11) 0.0285(7) Uani 1 1 d . .
H13 H 0.4672 0.3585 0.0414 0.034 Uiso 1 1 calc R .
C14 C 0.3355(3) 0.1515(2) 0.11038(10) 0.0229(6) Uani 1 1 d . .
C15 C 0.2776(3) 0.1028(3) 0.07284(12) 0.0293(7) Uani 1 1 d . .
H15 H 0.2356 0.1474 0.0515 0.035 Uiso 1 1 calc R .
C16 C 0.2807(3) -0.0101(3) 0.06623(12) 0.0316(7) Uani 1 1 d . .
H16 H 0.2410 -0.0424 0.0405 0.038 Uiso 1 1 calc R .
C17 C 0.3411(3) -0.0750(3) 0.09695(12) 0.0321(7) Uani 1 1 d . .
H17 H 0.3441 -0.1521 0.0922 0.039 Uiso 1 1 calc R .
C18 C 0.3977(3) -0.0280(3) 0.13478(12) 0.0333(8) Uani 1 1 d . .
H18 H 0.4392 -0.0731 0.1560 0.040 Uiso 1 1 calc R .
C19 C 0.3943(3) 0.0847(2) 0.14190(11) 0.0277(7) Uani 1 1 d . .
H19 H 0.4321 0.1162 0.1683 0.033 Uiso 1 1 calc R .
C20 C 0.0882(3) 0.5764(2) 0.17111(11) 0.0240(6) Uani 1 1 d . .
H20A H 0.0081 0.5945 0.1696 0.029 Uiso 1 1 calc R .
H20B H 0.1241 0.6253 0.1948 0.029 Uiso 1 1 calc R .
C21 C 0.1359(3) 0.6017(2) 0.12416(11) 0.0228(6) Uani 1 1 d . .
C22 C 0.2489(3) 0.5868(2) 0.11517(10) 0.0216(6) Uani 1 1 d . .
C23 C 0.2886(3) 0.6235(2) 0.07249(11) 0.0242(6) Uani 1 1 d . .
H23 H 0.3651 0.6151 0.0664 0.029 Uiso 1 1 calc R .
C24 C 0.2192(3) 0.6718(3) 0.03910(11) 0.0294(7) Uani 1 1 d . .
H24 H 0.2485 0.6974 0.0107 0.035 Uiso 1 1 calc R .
C25 C 0.1072(3) 0.6831(3) 0.04683(11) 0.0314(7) Uani 1 1 d . .
H25 H 0.0586 0.7139 0.0235 0.038 Uiso 1 1 calc R .
C26 C 0.0671(3) 0.6485(2) 0.08937(11) 0.0276(7) Uani 1 1 d . .
H26 H -0.0097 0.6570 0.0949 0.033 Uiso 1 1 calc R .
C27 C 0.0255(2) 0.3491(2) 0.14921(10) 0.0218(6) Uani 1 1 d . .
C28 C -0.0602(3) 0.3910(3) 0.12079(11) 0.0278(7) Uani 1 1 d . .
H28 H -0.0785 0.4668 0.1225 0.033 Uiso 1 1 calc R .
C29 C -0.1191(3) 0.3231(3) 0.09004(12) 0.0349(8) Uani 1 1 d . .
H29 H -0.1769 0.3527 0.0705 0.042 Uiso 1 1 calc R .
C30 C -0.0941(3) 0.2120(3) 0.08769(12) 0.0338(8) Uani 1 1 d . .
H30 H -0.1345 0.1655 0.0666 0.041 Uiso 1 1 calc R .
C31 C -0.0096(3) 0.1696(3) 0.11626(12) 0.0296(7) Uani 1 1 d . .
H31 H 0.0075 0.0935 0.1149 0.035 Uiso 1 1 calc R .
C32 C 0.0505(3) 0.2376(2) 0.14693(11) 0.0247(6) Uani 1 1 d . .
H32 H 0.1086 0.2079 0.1663 0.030 Uiso 1 1 calc R .
C33 C 0.0163(3) 0.4268(2) 0.24224(11) 0.0235(6) Uani 1 1 d . .
C34 C 0.0465(3) 0.3562(3) 0.27889(11) 0.0279(7) Uani 1 1 d . .
H34 H 0.1117 0.3127 0.2771 0.033 Uiso 1 1 calc R .
C35 C -0.0179(3) 0.3493(3) 0.31782(12) 0.0351(8) Uani 1 1 d . .
H35 H 0.0046 0.3025 0.3429 0.042 Uiso 1 1 calc R .
C36 C -0.1144(4) 0.4092(3) 0.32082(14) 0.0405(9) Uani 1 1 d . .
H36 H -0.1583 0.4034 0.3477 0.049 Uiso 1 1 calc R .
C37 C -0.1467(3) 0.4776(3) 0.28438(14) 0.0423(9) Uani 1 1 d . .
H37 H -0.2136 0.5186 0.2860 0.051 Uiso 1 1 calc R .
C38 C -0.0815(3) 0.4868(3) 0.24529(13) 0.0338(8) Uani 1 1 d . .
H38 H -0.1040 0.5344 0.2204 0.041 Uiso 1 1 calc R .
C39 C 0.3871(3) 0.5374(3) 0.26708(10) 0.0238(6) Uani 1 1 d . .
C40 C 0.2848(3) 0.5095(3) 0.28573(11) 0.0282(7) Uani 1 1 d . .
H40 H 0.2695 0.4346 0.2923 0.034 Uiso 1 1 calc R .
C41 C 0.2045(3) 0.5893(3) 0.29499(13) 0.0339(8) Uani 1 1 d . .
H41 H 0.1366 0.5684 0.3084 0.041 Uiso 1 1 calc R .
C42 C 0.2239(3) 0.6978(3) 0.28462(13) 0.0336(8) Uani 1 1 d . .
H42 H 0.1697 0.7521 0.2908 0.040 Uiso 1 1 calc R .
C43 C 0.3236(3) 0.7272(3) 0.26504(12) 0.0304(7) Uani 1 1 d . .
H43 H 0.3369 0.8020 0.2577 0.036 Uiso 1 1 calc R .
C44 C 0.4035(3) 0.6499(3) 0.25615(11) 0.0266(7) Uani 1 1 d . .
H44 H 0.4707 0.6721 0.2425 0.032 Uiso 1 1 calc R .
C45 C 0.4648(3) 0.4521(3) 0.25302(11) 0.0263(7) Uani 1 1 d . .
H45A H 0.4795 0.3945 0.2769 0.032 Uiso 1 1 calc R .
H45B H 0.5345 0.4804 0.2402 0.032 Uiso 1 1 calc R .
O51 O 0.2604(4) -0.0042(3) -0.05050(13) 0.0818(11) Uani 1 1 d D U
C51 C 0.3684(6) -0.0199(6) -0.0627(3) 0.122(3) Uani 1 1 d D U
H51A H 0.4162 0.0388 -0.0490 0.146 Uiso 1 1 calc R .
H51B H 0.3739 -0.0176 -0.0971 0.146 Uiso 1 1 calc R .
C52 C 0.4072(5) -0.1344(7) -0.0436(3) 0.115(3) Uani 1 1 d D U
H52A H 0.3658 -0.1925 -0.0603 0.172 Uiso 1 1 calc GR .
H52B H 0.3934 -0.1390 -0.0101 0.172 Uiso 1 1 calc GR .
H52C H 0.4867 -0.1435 -0.0486 0.172 Uiso 1 1 calc GR .
C53 C 0.2131(9) 0.0937(6) -0.0656(3) 0.154(4) Uani 1 1 d D U
H53A H 0.2081 0.0964 -0.1001 0.185 Uiso 1 1 calc R .
H53B H 0.2579 0.1569 -0.0540 0.185 Uiso 1 1 calc R .
C54 C 0.0939(8) 0.0968(7) -0.0448(3) 0.168(4) Uani 1 1 d D U
H54A H 0.0380 0.1014 -0.0704 0.252 Uiso 1 1 calc GR .
H54B H 0.0876 0.1611 -0.0244 0.252 Uiso 1 1 calc GR .
H54C H 0.0819 0.0299 -0.0266 0.252 Uiso 1 1 calc GR .

loop_
_atom_site_aniso_label
_atom_site_aniso_U_11
_atom_site_aniso_U_22
_atom_site_aniso_U_33
_atom_site_aniso_U_23
_atom_site_aniso_U_13
_atom_site_aniso_U_12
Hf 0.02506(8) 0.01438(8) 0.01638(8) -0.00055(5) -0.00352(5) 0.00188(5)
Cl 0.0349(4) 0.0166(3) 0.0234(4) 0.0022(3) -0.0021(3) 0.0042(3)
P1 0.0271(4) 0.0155(3) 0.0182(4) -0.0007(3) -0.0026(3) 0.0013(3)
P2 0.0255(4) 0.0156(3) 0.0189(4) 0.0010(3) -0.0008(3) 0.0020(3)
N 0.0268(13) 0.0154(11) 0.0196(12) 0.0001(9) -0.0027(10) -0.0004(10)
C1 0.0249(15) 0.0201(15) 0.0235(16) -0.0019(12) -0.0020(12) 0.0042(12)
C2 0.0279(15) 0.0235(15) 0.0170(14) -0.0003(12) -0.0005(12) -0.0013(12)
C3 0.0266(15) 0.0223(15) 0.0190(15) -0.0015(12) -0.0013(12) -0.0020(12)
C4 0.0345(17) 0.0222(15) 0.0233(16) 0.0001(12) -0.0028(13) -0.0040(13)
C5 0.0411(19) 0.0298(17) 0.0258(17) -0.0006(13) -0.0017(14) -0.0137(15)
C6 0.0270(16) 0.0430(19) 0.0262(17) -0.0022(15) -0.0008(13) -0.0085(14)
C7 0.0280(16) 0.0357(18) 0.0207(16) -0.0006(13) -0.0010(12) 0.0021(13)
C8 0.0327(16) 0.0139(13) 0.0193(15) -0.0022(11) -0.0027(12) 0.0012(11)
C9 0.0304(16) 0.0208(14) 0.0226(16) -0.0010(12) -0.0011(12) -0.0017(12)
C10 0.0376(18) 0.0244(16) 0.0242(17) -0.0005(12) -0.0085(14) -0.0005(13)
C11 0.050(2) 0.0288(17) 0.0193(16) 0.0028(13) -0.0028(14) 0.0018(15)
C12 0.044(2) 0.0348(19) 0.0265(18) 0.0029(14) 0.0081(15) 0.0005(15)
C13 0.0321(17) 0.0265(16) 0.0267(17) 0.0001(13) 0.0010(13) 0.0017(13)
C14 0.0310(16) 0.0174(14) 0.0202(15) -0.0020(11) 0.0018(12) 0.0018(12)
C15 0.0409(19) 0.0207(15) 0.0257(17) -0.0002(12) -0.0067(14) 0.0012(13)
C16 0.045(2) 0.0222(16) 0.0268(17) -0.0054(13) -0.0050(14) -0.0032(14)
C17 0.051(2) 0.0151(14) 0.0303(18) -0.0019(13) -0.0012(15) -0.0006(14)
C18 0.051(2) 0.0219(16) 0.0268(17) 0.0008(13) -0.0060(15) 0.0074(14)
C19 0.0406(18) 0.0214(15) 0.0207(16) -0.0020(12) -0.0034(13) 0.0029(13)
C20 0.0299(16) 0.0176(14) 0.0243(16) 0.0004(12) -0.0001(12) 0.0021(12)
C21 0.0335(16) 0.0132(13) 0.0213(15) -0.0002(11) -0.0035(12) -0.0003(11)
C22 0.0327(16) 0.0109(13) 0.0208(15) -0.0011(11) -0.0052(12) -0.0009(11)
C23 0.0313(16) 0.0163(14) 0.0250(16) -0.0001(12) -0.0006(13) -0.0028(12)
C24 0.0436(19) 0.0221(15) 0.0222(16) 0.0034(12) -0.0020(14) -0.0032(14)
C25 0.045(2) 0.0236(16) 0.0251(17) 0.0050(13) -0.0105(14) 0.0027(14)
C26 0.0336(17) 0.0191(15) 0.0295(17) 0.0022(13) -0.0057(13) 0.0043(13)
C27 0.0243(15) 0.0220(15) 0.0192(15) -0.0004(12) 0.0016(11) -0.0013(12)
C28 0.0310(17) 0.0237(15) 0.0283(17) -0.0025(13) -0.0023(13) 0.0039(13)
C29 0.0340(18) 0.0375(19) 0.0325(19) -0.0044(15) -0.0105(14) 0.0059(15)
C30 0.0364(18) 0.0326(18) 0.0321(18) -0.0080(14) -0.0040(14) -0.0051(14)
C31 0.0352(17) 0.0219(15) 0.0316(18) -0.0021(13) 0.0010(14) -0.0023(13)
C32 0.0288(15) 0.0215(15) 0.0239(16) 0.0032(12) 0.0005(12) 0.0002(12)
C33 0.0312(16) 0.0170(14) 0.0224(16) -0.0025(11) 0.0039(12) -0.0015(12)
C34 0.0343(17) 0.0221(15) 0.0273(17) 0.0008(13) 0.0022(13) -0.0024(13)
C35 0.053(2) 0.0256(17) 0.0270(18) 0.0022(14) 0.0048(15) -0.0096(15)
C36 0.059(2) 0.0260(17) 0.038(2) -0.0061(15) 0.0227(18) -0.0086(16)
C37 0.047(2) 0.0284(18) 0.053(2) -0.0016(17) 0.0219(18) 0.0058(16)
C38 0.0399(19) 0.0269(17) 0.0352(19) 0.0031(14) 0.0086(15) 0.0036(14)
C39 0.0286(15) 0.0261(15) 0.0164(14) -0.0055(12) -0.0036(12) -0.0010(12)
C40 0.0374(18) 0.0220(15) 0.0254(17) -0.0040(12) 0.0032(13) -0.0029(13)
C41 0.0332(17) 0.0322(18) 0.037(2) -0.0138(15) 0.0102(15) -0.0055(14)
C42 0.0326(17) 0.0243(16) 0.044(2) -0.0126(14) 0.0006(15) 0.0017(13)
C43 0.0363(18) 0.0219(15) 0.0328(18) -0.0059(13) -0.0010(14) -0.0043(13)
C44 0.0283(16) 0.0272(16) 0.0244(16) -0.0047(13) 0.0004(12) -0.0053(13)
C45 0.0300(16) 0.0274(16) 0.0210(15) -0.0033(12) -0.0044(12) 0.0064(13)
O51 0.130(3) 0.0464(19) 0.067(2) 0.0000(17) -0.028(2) 0.005(2)
C51 0.116(5) 0.095(5) 0.157(8) 0.005(5) 0.054(5) -0.026(4)
C52 0.065(4) 0.133(6) 0.150(7) 0.015(5) 0.043(4) 0.021(4)
C53 0.265(10) 0.092(5) 0.104(6) -0.008(4) -0.020(6) 0.088(6)
C54 0.210(8) 0.132(7) 0.156(8) -0.084(6) -0.095(6) 0.114(6)

loop_
_atom_type_symbol
_atom_type_description
_atom_type_scat_dispersion_real
_atom_type_scat_dispersion_imag
_atom_type_scat_source
C C 0.0181 0.0091 'International Tables Vol C Tables 4.2.6.8 and 6.1.1.4'
H H 0.0000 0.0000 'International Tables Vol C Tables 4.2.6.8 and 6.1.1.4'
Cl Cl 0.3639 0.7018 'International Tables Vol C Tables 4.2.6.8 and 6.1.1.4'
Hf Hf -6.1794 4.9776 'International Tables Vol C Tables 4.2.6.8 and 6.1.1.4'
N N 0.0311 0.0180 'International Tables Vol C Tables 4.2.6.8 and 6.1.1.4'
O O 0.0492 0.0322 'International Tables Vol C Tables 4.2.6.8 and 6.1.1.4'
P P 0.2955 0.4335 'International Tables Vol C Tables 4.2.6.8 and 6.1.1.4'

loop_
_exptl_crystal_face_index_h
_exptl_crystal_face_index_k
_exptl_crystal_face_index_l
_exptl_crystal_face_perp_dist
3 7 3 0.0278
4 -4 11 0.0313
5 -3 -14 0.0347
-1 -5 -15 0.0464
2 -1 -18 0.0374
-5 5 -9 0.0342
-6 -5 1 0.0576
-2 1 18 0.0270
-5 3 14 0.0347
6 -5 -3 0.0318
-3 -2 -16 0.0416
-6 0 -11 0.0414

loop_
_geom_angle_atom_site_label_1
_geom_angle_atom_site_label_2
_geom_angle_atom_site_label_3
_geom_angle
Cl Hf P1 87.91(2)
Cl Hf P2 84.56(2)
Cl Hf C2 127.90(7)
Cl Hf C3 158.67(7)
Cl Hf C39 103.45(7)
P1 Hf P2 90.07(2)
P1 Hf C2 66.15(7)
P1 Hf C3 79.25(7)
N Hf Cl 157.60(7)
N Hf P1 76.52(7)
N Hf P2 79.53(7)
N Hf C1 81.13(10)
N Hf C2 59.90(9)
N Hf C3 32.70(9)
N Hf C39 95.30(9)
N Hf C45 109.61(11)
C1 Hf Cl 98.18(8)
C1 Hf P1 42.17(8)
C1 Hf P2 131.57(8)
C1 Hf C2 33.14(10)
C1 Hf C3 60.98(10)
C1 Hf C39 123.52(10)
C2 Hf P2 136.12(6)
C3 Hf P2 112.16(7)
C3 Hf C2 30.87(9)
C39 Hf P1 163.89(7)
C39 Hf P2 102.21(7)
C39 Hf C2 97.76(9)
C39 Hf C3 86.40(9)
C45 Hf Cl 92.78(9)
C45 Hf P1 135.75(8)
C45 Hf P2 134.08(8)
C45 Hf C1 94.24(11)
C45 Hf C2 79.20(10)
C45 Hf C3 84.88(11)
C45 Hf C39 34.07(10)
C1 P1 Hf 59.34(10)
C1 P1 C8 113.58(14)
C1 P1 C14 105.52(14)
C8 P1 Hf 129.05(9)
C8 P1 C14 103.77(13)
C14 P1 Hf 127.12(10)
C20 P2 Hf 103.00(10)
C27 P2 Hf 118.19(10)
C27 P2 C20 106.29(14)
C27 P2 C33 101.37(14)
C33 P2 Hf 122.57(10)
C33 P2 C20 103.67(14)
C3 N Hf 94.78(17)
C22 N Hf 145.9(2)
C22 N C3 118.2(2)
Hf C1 H1 133(2)
P1 C1 Hf 78.49(12)
P1 C1 H1 114(2)
C2 C1 Hf 87.88(18)
C2 C1 P1 124.7(2)
C2 C1 H1 114(2)
C1 C2 Hf 58.98(16)
C3 C2 Hf 72.52(17)
C3 C2 C1 121.7(3)
C3 C2 C7 117.2(3)
C7 C2 Hf 139.2(2)
C7 C2 C1 120.5(3)
N C3 Hf 52.52(14)
C2 C3 Hf 76.60(18)
C2 C3 N 118.3(3)
C4 C3 Hf 140.0(2)
C4 C3 N 121.2(3)
C4 C3 C2 120.2(3)
C3 C4 H4 119.7
C5 C4 C3 120.7(3)
C5 C4 H4 119.7
C4 C5 H5 120.2
C4 C5 C6 119.6(3)
C6 C5 H5 120.2
C5 C6 H6 119.7
C7 C6 C5 120.6(3)
C7 C6 H6 119.7
C2 C7 H7 119.1
C6 C7 C2 121.7(3)
C6 C7 H7 119.1
C9 C8 P1 118.7(2)
C9 C8 C13 119.5(3)
C13 C8 P1 121.8(2)
C8 C9 H9 119.8
C10 C9 C8 120.4(3)
C10 C9 H9 119.8
C9 C10 H10 120.0
C11 C10 C9 120.0(3)
C11 C10 H10 120.0
C10 C11 H11 119.8
C10 C11 C12 120.4(3)
C12 C11 H11 119.8
C11 C12 H12 120.1
C13 C12 C11 119.8(3)
C13 C12 H12 120.1
C8 C13 H13 120.0
C12 C13 C8 119.9(3)
C12 C13 H13 120.0
C15 C14 P1 119.1(2)
C19 C14 P1 122.0(2)
C19 C14 C15 118.8(3)
C14 C15 H15 119.6
C16 C15 C14 120.8(3)
C16 C15 H15 119.6
C15 C16 H16 120.1
C17 C16 C15 119.9(3)
C17 C16 H16 120.1
C16 C17 H17 120.0
C16 C17 C18 120.0(3)
C18 C17 H17 120.0
C17 C18 H18 119.7
C17 C18 C19 120.5(3)
C19 C18 H18 119.7
C14 C19 H19 120.0
C18 C19 C14 120.0(3)
C18 C19 H19 120.0
P2 C20 H20A 108.4
P2 C20 H20B 108.4
H20A C20 H20B 107.4
C21 C20 P2 115.7(2)
C21 C20 H20A 108.4
C21 C20 H20B 108.4
C22 C21 C20 122.4(3)
C26 C21 C20 118.9(3)
C26 C21 C22 118.6(3)
N C22 C21 120.4(3)
C23 C22 N 121.0(3)
C23 C22 C21 118.6(3)
C22 C23 H23 119.2
C24 C23 C22 121.6(3)
C24 C23 H23 119.2
C23 C24 H24 119.8
C23 C24 C25 120.3(3)
C25 C24 H24 119.8
C24 C25 H25 120.6
C24 C25 C26 118.7(3)
C26 C25 H25 120.6
C21 C26 H26 118.9
C25 C26 C21 122.2(3)
C25 C26 H26 118.9
C28 C27 P2 122.5(2)
C28 C27 C32 119.2(3)
C32 C27 P2 118.2(2)
C27 C28 H28 119.7
C29 C28 C27 120.5(3)
C29 C28 H28 119.7
C28 C29 H29 119.9
C28 C29 C30 120.3(3)
C30 C29 H29 119.9
C29 C30 H30 120.3
C31 C30 C29 119.5(3)
C31 C30 H30 120.3
C30 C31 H31 119.7
C30 C31 C32 120.5(3)
C32 C31 H31 119.7
C27 C32 H32 120.0
C31 C32 C27 120.0(3)
C31 C32 H32 120.0
C34 C33 P2 118.9(2)
C38 C33 P2 122.6(2)
C38 C33 C34 118.5(3)
C33 C34 H34 119.9
C35 C34 C33 120.2(3)
C35 C34 H34 119.9
C34 C35 H35 119.4
C36 C35 C34 121.1(3)
C36 C35 H35 119.4
C35 C36 H36 120.3
C35 C36 C37 119.3(3)
C37 C36 H36 120.3
C36 C37 H37 119.9
C36 C37 C38 120.1(3)
C38 C37 H37 119.9
C33 C38 C37 120.7(3)
C33 C38 H38 119.6
C37 C38 H38 119.6
C40 C39 Hf 86.26(18)
C40 C39 C44 116.6(3)
C40 C39 C45 120.8(3)
C44 C39 Hf 116.9(2)
C44 C39 C45 121.9(3)
C45 C39 Hf 60.72(15)
C39 C40 H40 119.1
C39 C40 C41 121.7(3)
C41 C40 H40 119.1
C40 C41 H41 120.0
C42 C41 C40 120.0(3)
C42 C41 H41 120.0
C41 C42 H42 120.3
C41 C42 C43 119.3(3)
C43 C42 H42 120.3
C42 C43 H43 119.4
C44 C43 C42 121.2(3)
C44 C43 H43 119.4
C39 C44 H44 119.5
C43 C44 C39 121.0(3)
C43 C44 H44 119.5
Hf C45 H45A 114.4
Hf C45 H45B 114.4
C39 C45 Hf 85.21(17)
C39 C45 H45A 114.4
C39 C45 H45B 114.4
H45A C45 H45B 111.6
C51 O51 C53 115.2(7)
O51 C51 H51A 110.1
O51 C51 H51B 110.1
O51 C51 C52 108.1(5)
H51A C51 H51B 108.4
C52 C51 H51A 110.1
C52 C51 H51B 110.1
C51 C52 H52A 109.5
C51 C52 H52B 109.5
C51 C52 H52C 109.5
H52A C52 H52B 109.5
H52A C52 H52C 109.5
H52B C52 H52C 109.5
O51 C53 H53A 110.5
O51 C53 H53B 110.5
O51 C53 C54 106.0(6)
H53A C53 H53B 108.7
C54 C53 H53A 110.5
C54 C53 H53B 110.5
C53 C54 H54A 109.5
C53 C54 H54B 109.5
C53 C54 H54C 109.5
H54A C54 H54B 109.5
H54A C54 H54C 109.5
H54B C54 H54C 109.5

loop_
_geom_bond_atom_site_label_1
_geom_bond_atom_site_label_2
_geom_bond_distance
Hf Cl 2.4593(7)
Hf P1 2.6224(7)
Hf P2 2.7607(8)
Hf N 2.096(2)
Hf C1 2.302(3)
Hf C2 2.684(3)
Hf C3 2.632(3)
Hf C39 2.604(3)
Hf C45 2.279(3)
P1 C1 1.797(3)
P1 C8 1.822(3)
P1 C14 1.825(3)
P2 C20 1.837(3)
P2 C27 1.825(3)
P2 C33 1.833(3)
N C3 1.427(4)
N C22 1.400(4)
C1 H1 0.89(4)
C1 C2 1.469(4)
C2 C3 1.416(4)
C2 C7 1.418(4)
C3 C4 1.414(4)
C4 H4 0.9500
C4 C5 1.376(5)
C5 H5 0.9500
C5 C6 1.399(5)
C6 H6 0.9500
C6 C7 1.370(5)
C7 H7 0.9500
C8 C9 1.390(4)
C8 C13 1.392(5)
C9 H9 0.9500
C9 C10 1.384(4)
C10 H10 0.9500
C10 C11 1.376(5)
C11 H11 0.9500
C11 C12 1.390(5)
C12 H12 0.9500
C12 C13 1.390(5)
C13 H13 0.9500
C14 C15 1.394(4)
C14 C19 1.391(4)
C15 H15 0.9500
C15 C16 1.388(4)
C16 H16 0.9500
C16 C17 1.373(5)
C17 H17 0.9500
C17 C18 1.384(5)
C18 H18 0.9500
C18 C19 1.387(4)
C19 H19 0.9500
C20 H20A 0.9900
C20 H20B 0.9900
C20 C21 1.510(4)
C21 C22 1.407(5)
C21 C26 1.396(4)
C22 C23 1.399(4)
C23 H23 0.9500
C23 C24 1.380(4)
C24 H24 0.9500
C24 C25 1.381(5)
C25 H25 0.9500
C25 C26 1.390(5)
C26 H26 0.9500
C27 C28 1.390(4)
C27 C32 1.393(4)
C28 H28 0.9500
C28 C29 1.386(5)
C29 H29 0.9500
C29 C30 1.388(5)
C30 H30 0.9500
C30 C31 1.384(5)
C31 H31 0.9500
C31 C32 1.392(4)
C32 H32 0.9500
C33 C34 1.395(4)
C33 C38 1.391(5)
C34 H34 0.9500
C34 C35 1.382(5)
C35 H35 0.9500
C35 C36 1.378(6)
C36 H36 0.9500
C36 C37 1.381(6)
C37 H37 0.9500
C37 C38 1.393(5)
C38 H38 0.9500
C39 C40 1.402(5)
C39 C44 1.420(5)
C39 C45 1.464(4)
C40 H40 0.9500
C40 C41 1.403(5)
C41 H41 0.9500
C41 C42 1.376(5)
C42 H42 0.9500
C42 C43 1.390(5)
C43 H43 0.9500
C43 C44 1.376(5)
C44 H44 0.9500
C45 H45A 0.9900
C45 H45B 0.9900
O51 C51 1.373(6)
O51 C53 1.384(6)
C51 H51A 0.9900
C51 H51B 0.9900
C51 C52 1.563(9)
C52 H52A 0.9800
C52 H52B 0.9800
C52 H52C 0.9800
C53 H53A 0.9900
C53 H53B 0.9900
C53 C54 1.574(9)
C54 H54A 0.9800
C54 H54B 0.9800
C54 H54C 0.9800

loop_
_geom_torsion_atom_site_label_1
_geom_torsion_atom_site_label_2
_geom_torsion_atom_site_label_3
_geom_torsion_atom_site_label_4
_geom_torsion
Hf P1 C1 C2 -79.2(3)
Hf P1 C8 C9 -81.8(3)
Hf P1 C8 C13 99.1(3)
Hf P1 C14 C15 147.1(2)
Hf P1 C14 C19 -29.6(3)
Hf P2 C20 C21 61.5(2)
Hf P2 C27 C28 -137.3(2)
Hf P2 C27 C32 44.9(3)
Hf P2 C33 C34 -33.1(3)
Hf P2 C33 C38 148.9(2)
Hf N C3 C2 41.9(3)
Hf N C3 C4 -131.6(3)
Hf N C22 C21 34.0(5)
Hf N C22 C23 -143.5(3)
Hf C1 C2 C3 -38.4(3)
Hf C1 C2 C7 132.1(3)
Hf C2 C3 N -33.0(2)
Hf C2 C3 C4 140.5(3)
Hf C2 C7 C6 -97.3(4)
Hf C3 C4 C5 104.2(4)
Hf C39 C40 C41 -121.0(3)
Hf C39 C44 C43 102.0(3)
P1 C1 C2 Hf 74.4(2)
P1 C1 C2 C3 36.0(4)
P1 C1 C2 C7 -153.4(3)
P1 C8 C9 C10 -178.8(2)
P1 C8 C13 C12 178.4(3)
P1 C14 C15 C16 -178.4(3)
P1 C14 C19 C18 178.9(3)
P2 C20 C21 C22 -59.3(3)
P2 C20 C21 C26 125.1(3)
P2 C27 C28 C29 -178.7(3)
P2 C27 C32 C31 178.2(2)
P2 C33 C34 C35 179.9(2)
P2 C33 C38 C37 178.9(3)
N C3 C4 C5 171.6(3)
N C22 C23 C24 176.2(3)
C1 P1 C8 C9 -150.6(2)
C1 P1 C8 C13 30.3(3)
C1 P1 C14 C15 -149.8(3)
C1 P1 C14 C19 33.4(3)
C1 C2 C3 Hf 33.9(3)
C1 C2 C3 N 0.9(4)
C1 C2 C3 C4 174.5(3)
C1 C2 C7 C6 -173.8(3)
C2 C3 C4 C5 -1.8(5)
C3 N C22 C21 -162.0(3)
C3 N C22 C23 20.6(4)
C3 C2 C7 C6 -2.8(5)
C3 C4 C5 C6 -1.0(5)
C4 C5 C6 C7 1.9(5)
C5 C6 C7 C2 0.1(5)
C7 C2 C3 Hf -136.9(3)
C7 C2 C3 N -170.0(3)
C7 C2 C3 C4 3.6(4)
C8 P1 C1 Hf 122.71(12)
C8 P1 C1 C2 43.5(3)
C8 P1 C14 C15 -30.2(3)
C8 P1 C14 C19 153.1(3)
C8 C9 C10 C11 0.4(5)
C9 C8 C13 C12 -0.7(5)
C9 C10 C11 C12 -0.8(5)
C10 C11 C12 C13 0.5(5)
C11 C12 C13 C8 0.2(5)
C13 C8 C9 C10 0.3(4)
C14 P1 C1 Hf -124.30(12)
C14 P1 C1 C2 156.5(3)
C14 P1 C8 C9 95.4(3)
C14 P1 C8 C13 -83.7(3)
C14 C15 C16 C17 0.1(6)
C15 C14 C19 C18 2.2(5)
C15 C16 C17 C18 0.9(6)
C16 C17 C18 C19 -0.3(6)
C17 C18 C19 C14 -1.3(6)
C19 C14 C15 C16 -1.6(5)
C20 P2 C27 C28 -22.3(3)
C20 P2 C27 C32 159.9(2)
C20 P2 C33 C34 -148.6(2)
C20 P2 C33 C38 33.5(3)
C20 C21 C22 N 9.5(4)
C20 C21 C22 C23 -173.0(3)
C20 C21 C26 C25 174.1(3)
C21 C22 C23 C24 -1.2(4)
C22 N C3 Hf -171.1(3)
C22 N C3 C2 -129.1(3)
C22 N C3 C4 57.3(4)
C22 C21 C26 C25 -1.7(4)
C22 C23 C24 C25 -1.2(5)
C23 C24 C25 C26 2.2(5)
C24 C25 C26 C21 -0.7(5)
C26 C21 C22 N -174.9(3)
C26 C21 C22 C23 2.6(4)
C27 P2 C20 C21 -63.4(3)
C27 P2 C33 C34 101.3(3)
C27 P2 C33 C38 -76.6(3)
C27 C28 C29 C30 0.8(6)
C28 C27 C32 C31 0.4(5)
C28 C29 C30 C31 -0.1(6)
C29 C30 C31 C32 -0.5(5)
C30 C31 C32 C27 0.3(5)
C32 C27 C28 C29 -0.9(5)
C33 P2 C20 C21 -169.8(2)
C33 P2 C27 C28 85.7(3)
C33 P2 C27 C32 -92.0(3)
C33 C34 C35 C36 1.8(5)
C34 C33 C38 C37 1.0(5)
C34 C35 C36 C37 -0.4(5)
C35 C36 C37 C38 -0.7(6)
C36 C37 C38 C33 0.4(6)
C38 C33 C34 C35 -2.1(5)
C39 C40 C41 C42 1.7(5)
C40 C39 C44 C43 2.0(4)
C40 C39 C45 Hf 65.1(3)
C40 C41 C42 C43 -0.1(5)
C41 C42 C43 C44 -0.4(5)
C42 C43 C44 C39 -0.6(5)
C44 C39 C40 C41 -2.6(5)
C44 C39 C45 Hf -105.2(3)
C45 C39 C40 C41 -173.4(3)
C45 C39 C44 C43 172.7(3)
C51 O51 C53 C54 -176.2(7)
C53 O51 C51 C52 -179.1(7)

loop_
_exptl_oxdiff_crystal_face_indexfrac_h
_exptl_oxdiff_crystal_face_indexfrac_k
_exptl_oxdiff_crystal_face_indexfrac_l
_exptl_oxdiff_crystal_face_x
_exptl_oxdiff_crystal_face_y
_exptl_oxdiff_crystal_face_z
2.9990 7.0002 2.9997 -0.4784 -0.8531 0.0766
4.0001 -3.9993 10.9999 -0.6552 0.5717 0.3641
5.0005 -2.9995 -13.9988 -0.3188 0.3524 -0.9294
-0.9990 -5.0002 -14.9991 0.4430 0.5652 -0.7490
2.0005 -1.0000 -17.9989 0.1019 0.0666 -0.9951
-5.0002 4.9991 -9.0001 0.7304 -0.6957 -0.2158
-5.9992 -5.0006 0.9998 0.7499 0.5991 0.2608
-2.0005 1.0000 17.9989 -0.1019 -0.0666 0.9951
-5.0005 2.9995 13.9988 0.3188 -0.3524 0.9294
5.9999 -5.0000 -3.0008 -0.6277 0.6542 -0.4296
-3.0000 -2.0000 -16.0000 0.6783 0.1710 -0.6975
-6.0000 0.0000 -10.9996 0.9312 -0.0792 -0.3098
